data_1560812
loop_
_publ_author_name
'Congrave, Daniel G.'
'Drummond, Bluebell H.'
'Gray, Victor'
'Bond, Andrew D.'
'Rao, Akshay'
'Friend, Richard H.'
'Bronstein, Hugo'

_publ_section_title
;
 Suppressing aggregation induced quenching in anthracene based conjugated
 polymers
;
_journal_issue 12
_journal_name_full 'Polymer Chemistry'
_journal_page_first 1830
_journal_page_last 1836
_journal_paper_doi 10.1039/D1PY00118C
_journal_volume 12
_journal_year 2021
_chemical_formula_moiety 'C100 H160 B2 O8'
_chemical_formula_sum 'C100 H160 B2 O8'
_chemical_formula_weight 1511.89
_space_group_crystal_system monoclinic
_space_group_IT_number 14
_space_group_name_Hall '-P 2ybc'
_space_group_name_H-M_alt 'P 1 21/c 1'
_atom_sites_solution_hydrogens geom
_audit_creation_method SHELXL-2018/1
_audit_update_record
;
2020-08-19 deposited with the CCDC.	2021-02-17 downloaded from the CCDC.
;
_cell_angle_alpha 90
_cell_angle_beta 110.846(2)
_cell_angle_gamma 90
_cell_formula_units_Z 2
_cell_length_a 19.2620(7)
_cell_length_b 12.5345(5)
_cell_length_c 21.0985(8)
_cell_measurement_reflns_used 9048
_cell_measurement_temperature 180(2)
_cell_measurement_theta_max 50.73
_cell_measurement_theta_min 2.45
_cell_volume 4760.6(3)
_computing_cell_refinement 'SAINT (Bruker, 2016)'
_computing_data_collection 'APEX3 (Bruker, 2016)'
_computing_data_reduction SAINT
_computing_molecular_graphics 'Mercury (Macrae et al., 2008)'
_computing_publication_material SHELXL
_computing_structure_refinement 'SHELXL (Sheldrick, 2015)'
_computing_structure_solution 'SHELXT (Sheldrick, 2015)'
_diffrn_ambient_temperature 180(2)
_diffrn_measured_fraction_theta_full 1.000
_diffrn_measured_fraction_theta_max 1.000
_diffrn_measurement_device_type 'Bruker D8-QUEST PHOTON-100'
_diffrn_measurement_method '\w and \f-scans'
_diffrn_radiation_type CuK\a
_diffrn_radiation_wavelength 1.54178
_diffrn_reflns_av_R_equivalents 0.0893
_diffrn_reflns_av_unetI/netI 0.0571
_diffrn_reflns_Laue_measured_fraction_full 1.000
_diffrn_reflns_Laue_measured_fraction_max 1.000
_diffrn_reflns_limit_h_max 19
_diffrn_reflns_limit_h_min -19
_diffrn_reflns_limit_k_max 12
_diffrn_reflns_limit_k_min -12
_diffrn_reflns_limit_l_max 21
_diffrn_reflns_limit_l_min -20
_diffrn_reflns_number 37058
_diffrn_reflns_point_group_measured_fraction_full 1.000
_diffrn_reflns_point_group_measured_fraction_max 1.000
_diffrn_reflns_theta_full 50.430
_diffrn_reflns_theta_max 50.430
_diffrn_reflns_theta_min 2.454
_diffrn_source 'Incoatec I\mS Cu microsource'
_exptl_absorpt_coefficient_mu 0.488
_exptl_absorpt_correction_T_max 0.7507
_exptl_absorpt_correction_T_min 0.6242
_exptl_absorpt_correction_type multi-scan
_exptl_absorpt_process_details 'SADABS (Bruker, 2014)'
_exptl_crystal_colour colourless
_exptl_crystal_density_diffrn 1.055
_exptl_crystal_description plate
_exptl_crystal_F_000 1668
_exptl_crystal_size_max 0.220
_exptl_crystal_size_mid 0.200
_exptl_crystal_size_min 0.030
_refine_diff_density_max 0.594
_refine_diff_density_min -0.284
_refine_diff_density_rms 0.061
_refine_ls_extinction_method none
_refine_ls_goodness_of_fit_ref 1.033
_refine_ls_hydrogen_treatment constr
_refine_ls_matrix_type full
_refine_ls_number_parameters 497
_refine_ls_number_reflns 4996
_refine_ls_number_restraints 342
_refine_ls_restrained_S_all 1.071
_refine_ls_R_factor_all 0.1521
_refine_ls_R_factor_gt 0.0983
_refine_ls_shift/su_max 0.000
_refine_ls_shift/su_mean 0.000
_refine_ls_structure_factor_coef Fsqd
_refine_ls_weighting_details 'w=1/[\s^2^(Fo^2^)+(0.1530P)^2^+9.8963P] where P=(Fo^2^+2Fc^2^)/3'
_refine_ls_weighting_scheme calc
_refine_ls_wR_factor_gt 0.2620
_refine_ls_wR_factor_ref 0.3029
_reflns_Friedel_coverage 0.000
_reflns_number_gt 3116
_reflns_number_total 4996
_reflns_threshold_expression 'I > 2\s(I)'
_cod_data_source_file d1py00118c2.cif
_cod_data_source_block HB_B1_0007
_cod_depositor_comments 'Adding full bibliography for 1560812.cif.'
_cod_original_sg_symbol_H-M 'P 21/c'
_cod_database_code 1560812
_cambridge_user_name 'Daniel Congrave'
_cambridge_user_crsid dc704
_cambridge_supervisor_name 'Hugo Bronstein'
_cambridge_supervisor_crsid hab60
_cambridge_crystallographer_name 'Andrew Bond'
_cambridge_crystallographer_crsid adb29
_cambridge_sample_id DGC-2-62
_cambridge_data_id HB_B1_0007
_shelx_space_group_comment
;
The symmetry employed for this shelxl refinement is uniquely defined
by the following loop, which should always be used as a source of
symmetry information in preference to the above space-group names.
They are only intended as comments.
;
_shelx_estimated_absorpt_t_min 0.900
_shelx_estimated_absorpt_t_max 0.986

loop_
_space_group_symop_operation_xyz
'x, y, z'
'-x, y+1/2, -z+1/2'
'-x, -y, -z'
'x, -y-1/2, z-1/2'

loop_
_atom_site_label
_atom_site_type_symbol
_atom_site_fract_x
_atom_site_fract_y
_atom_site_fract_z
_atom_site_U_iso_or_equiv
_atom_site_adp_type
_atom_site_occupancy
_atom_site_site_symmetry_order
_atom_site_calc_flag
_atom_site_refinement_flags_posn
_atom_site_refinement_flags_adp
_atom_site_refinement_flags_occupancy
_atom_site_disorder_assembly
_atom_site_disorder_group
O1 O 0.5928(2) 0.7347(3) 0.5455(2) 0.0556(12) Uani 1 1 d . . . . .
O2 O 0.5593(2) 1.0068(3) 0.68114(19) 0.0579(12) Uani 1 1 d . . . . .
O3 O 0.6765(2) 0.7023(3) 0.8575(2) 0.0622(12) Uani 1 1 d . . . . .
O4 O 0.6948(3) 0.5666(4) 0.7936(2) 0.0714(14) Uani 1 1 d . . . . .
B1 B 0.6701(4) 0.6671(6) 0.7949(4) 0.056(2) Uani 1 1 d . . . . .
C1 C 0.5754(3) 0.8667(5) 0.6163(3) 0.0461(15) Uani 1 1 d . U . . .
C2 C 0.6002(3) 0.7632(5) 0.6099(3) 0.0486(16) Uani 1 1 d . U . . .
C3 C 0.6295(3) 0.6987(5) 0.6666(3) 0.0541(17) Uani 1 1 d . U . . .
H3A H 0.644626 0.627967 0.661572 0.065 Uiso 1 1 calc R U . . .
C4 C 0.6371(3) 0.7368(5) 0.7311(3) 0.0518(17) Uani 1 1 d . U . . .
C5 C 0.6145(3) 0.8405(5) 0.7371(3) 0.0504(16) Uani 1 1 d . U . . .
H5A H 0.620071 0.867623 0.780659 0.060 Uiso 1 1 calc R U . . .
C6 C 0.5841(3) 0.9045(5) 0.6809(3) 0.0471(16) Uani 1 1 d . U . . .
C8 C 0.7088(4) 0.5229(6) 0.8612(4) 0.070(2) Uani 1 1 d . U . . .
C9 C 0.7205(4) 0.6234(6) 0.9057(4) 0.073(2) Uani 1 1 d . U . . .
C10 C 0.7752(4) 0.4471(6) 0.8788(4) 0.099(3) Uani 1 1 d . U . . .
H10A H 0.785248 0.417120 0.924090 0.148 Uiso 1 1 calc R U . . .
H10B H 0.763930 0.389235 0.845415 0.148 Uiso 1 1 calc R U . . .
H10C H 0.818924 0.486376 0.878155 0.148 Uiso 1 1 calc R U . . .
C11 C 0.6398(4) 0.4611(6) 0.8574(4) 0.089(2) Uani 1 1 d . U . . .
H11A H 0.646720 0.430245 0.901932 0.133 Uiso 1 1 calc R U . . .
H11B H 0.596937 0.509388 0.844063 0.133 Uiso 1 1 calc R U . . .
H11C H 0.631031 0.403907 0.823832 0.133 Uiso 1 1 calc R U . . .
C12 C 0.8008(5) 0.6646(7) 0.9312(4) 0.115(3) Uani 1 1 d . U . . .
H12A H 0.832863 0.613970 0.964059 0.172 Uiso 1 1 calc R U . . .
H12B H 0.817784 0.672085 0.892859 0.172 Uiso 1 1 calc R U . . .
H12C H 0.802910 0.734161 0.953083 0.172 Uiso 1 1 calc R U . . .
C13 C 0.6918(5) 0.6166(7) 0.9640(4) 0.107(3) Uani 1 1 d . U . . .
H13A H 0.720781 0.563743 0.997027 0.161 Uiso 1 1 calc R U . . .
H13B H 0.696600 0.686490 0.986015 0.161 Uiso 1 1 calc R U . . .
H13C H 0.639374 0.595318 0.946550 0.161 Uiso 1 1 calc R U . . .
C14 C 0.5863(4) 0.6254(5) 0.5274(3) 0.078(2) Uani 1 1 d . U . . .
H14A H 0.549958 0.590330 0.544036 0.094 Uiso 1 1 calc R U . . .
H14B H 0.634872 0.589501 0.548383 0.094 Uiso 1 1 calc R U . . .
C15 C 0.5609(5) 0.6168(6) 0.4519(4) 0.088(2) Uani 1 1 d . U . . .
H15A H 0.603837 0.633571 0.438207 0.106 Uiso 1 1 calc R U . . .
H15B H 0.547371 0.541468 0.439498 0.106 Uiso 1 1 calc R U . . .
C16 C 0.4986(5) 0.6834(7) 0.4113(4) 0.095(3) Uani 1 1 d . U . . .
H16A H 0.516097 0.758236 0.417062 0.115 Uiso 1 1 calc R U . . .
H16B H 0.459728 0.677850 0.431710 0.115 Uiso 1 1 calc R U . . .
C17 C 0.4623(4) 0.6643(5) 0.3379(3) 0.0650(19) Uani 1 1 d . U . . .
H17A H 0.427388 0.603765 0.331160 0.078 Uiso 1 1 calc R U . . .
H17B H 0.500687 0.643099 0.319236 0.078 Uiso 1 1 calc R U . . .
C18 C 0.5627(4) 1.0552(5) 0.7429(3) 0.0573(17) Uani 1 1 d . U . . .
H18A H 0.614399 1.054314 0.775745 0.069 Uiso 1 1 calc R U . . .
H18B H 0.530895 1.015972 0.762909 0.069 Uiso 1 1 calc R U . . .
C19 C 0.5365(4) 1.1660(5) 0.7277(3) 0.070(2) Uani 1 1 d . U . . .
H19A H 0.533077 1.197318 0.769561 0.084 Uiso 1 1 calc R U . . .
H19B H 0.485446 1.163693 0.693671 0.084 Uiso 1 1 calc R U . . .
C20 C 0.5804(5) 1.2395(6) 0.7023(4) 0.088(2) Uani 1 1 d . U . . .
H20A H 0.601179 1.198714 0.673006 0.106 Uiso 1 1 calc R U . . .
H20B H 0.622706 1.266179 0.741500 0.106 Uiso 1 1 calc R U . . .
C21 C 0.5381(3) 0.9339(4) 0.5554(3) 0.0390(14) Uani 1 1 d . U . . .
C22 C 0.4652(3) 0.9093(4) 0.5142(3) 0.0408(15) Uani 1 1 d . U . . .
C23 C 0.4264(3) 0.8172(4) 0.5247(3) 0.0462(16) Uani 1 1 d . U . . .
H23A H 0.451534 0.771306 0.561549 0.055 Uiso 1 1 calc R U . . .
C24 C 0.3562(4) 0.7921(5) 0.4850(3) 0.0517(16) Uani 1 1 d . U . . .
C25 C 0.3163(3) 0.8618(5) 0.4305(3) 0.0480(16) Uani 1 1 d . U . . .
C26 C 0.3518(3) 0.9496(4) 0.4185(3) 0.0468(16) Uani 1 1 d . U . . .
H26A H 0.325404 0.995025 0.381754 0.056 Uiso 1 1 calc R U . . .
C27 C 0.4268(3) 0.9764(4) 0.4585(3) 0.0394(14) Uani 1 1 d . U . . .
C28 C 0.3217(4) 0.6886(5) 0.4979(3) 0.073(2) Uani 1 1 d D U . . .
H28A H 0.281176 0.667715 0.455542 0.087 Uiso 1 1 calc R U . . .
H28B H 0.359868 0.631848 0.508789 0.087 Uiso 1 1 calc R U . . .
C29 C 0.2909(5) 0.6936(5) 0.5539(4) 0.093(3) Uani 1 1 d D U . . .
H29A H 0.250148 0.746639 0.541940 0.112 Uiso 1 1 calc R U . . .
H29B H 0.330342 0.718178 0.595986 0.112 Uiso 1 1 calc R U . . .
C30 C 0.2614(4) 0.5861(5) 0.5673(4) 0.089(2) Uani 1 1 d D U . . .
H30A H 0.222038 0.561427 0.525147 0.107 Uiso 1 1 calc R U . . .
H30B H 0.302161 0.533115 0.579351 0.107 Uiso 1 1 calc R U . . .
C31 C 0.2303(4) 0.5909(5) 0.6232(3) 0.083(2) Uani 1 1 d D U . . .
H31A H 0.188596 0.642347 0.610703 0.100 Uiso 1 1 calc R U . . .
H31B H 0.269222 0.616994 0.665166 0.100 Uiso 1 1 calc R U . . .
C32 C 0.2031(4) 0.4831(5) 0.6367(3) 0.084(2) Uani 1 1 d D U . . .
H32A H 0.239611 0.428348 0.635401 0.101 Uiso 1 1 calc R U . . .
H32B H 0.155673 0.467008 0.599590 0.101 Uiso 1 1 calc R U . . .
C33 C 0.1911(5) 0.4738(6) 0.7036(4) 0.118(3) Uani 1 1 d D U . . .
H33A H 0.152908 0.525970 0.704527 0.142 Uiso 1 1 calc R U . . .
H33B H 0.237942 0.491812 0.741039 0.142 Uiso 1 1 calc R U . . .
C34 C 0.1665(5) 0.3618(6) 0.7153(4) 0.109(3) Uani 1 1 d D U . . .
H34A H 0.113445 0.352967 0.686872 0.130 Uiso 1 1 calc R U . . .
H34B H 0.195147 0.309055 0.699630 0.130 Uiso 1 1 calc R U . . .
C35 C 0.1759(5) 0.3373(6) 0.7862(4) 0.115(3) Uani 1 1 d D U . . .
H35A H 0.144459 0.386671 0.800981 0.138 Uiso 1 1 calc R U . . .
H35B H 0.228224 0.350539 0.815194 0.138 Uiso 1 1 calc R U . . .
C36 C 0.1558(6) 0.2231(7) 0.7975(4) 0.122(3) Uani 1 1 d D U . . .
H36A H 0.101759 0.212047 0.774092 0.147 Uiso 1 1 calc R U . . .
H36B H 0.182344 0.172918 0.777894 0.147 Uiso 1 1 calc R U . . .
C37 C 0.1764(8) 0.2000(9) 0.8726(5) 0.187(5) Uani 1 1 d D U . . .
H37A H 0.142281 0.239012 0.890108 0.225 Uiso 1 1 calc R U . . .
H37B H 0.227533 0.225717 0.897476 0.225 Uiso 1 1 calc R U . . .
C38 C 0.1720(10) 0.0802(11) 0.8854(8) 0.296(10) Uani 1 1 d D U . . .
H38A H 0.193601 0.064895 0.934578 0.355 Uiso 1 1 calc R U . . .
H38B H 0.200163 0.039449 0.862288 0.355 Uiso 1 1 calc R U . . .
C39 C 0.0893(13) 0.0478(18) 0.8571(15) 0.456(19) Uani 1 1 d D U . . .
H39A H 0.084790 -0.028659 0.864576 0.684 Uiso 1 1 calc R U . . .
H39B H 0.062016 0.088404 0.880393 0.684 Uiso 1 1 calc R U . . .
H39C H 0.068553 0.063058 0.808386 0.684 Uiso 1 1 calc R U . . .
C40 C 0.2358(3) 0.8410(5) 0.3864(3) 0.0653(19) Uani 1 1 d D U . . .
H40A H 0.210153 0.809305 0.415075 0.078 Uiso 1 1 calc R U . . .
H40B H 0.211617 0.910231 0.369371 0.078 Uiso 1 1 calc R U . . .
C41 C 0.2249(3) 0.7682(5) 0.3264(3) 0.072(2) Uani 1 1 d D U . . .
H41A H 0.253471 0.701553 0.342176 0.086 Uiso 1 1 calc R U . . .
H41B H 0.244051 0.803497 0.294003 0.086 Uiso 1 1 calc R U . . .
C42 C 0.1425(4) 0.7411(6) 0.2906(3) 0.094(3) Uani 1 1 d D U . . .
H42A H 0.123029 0.710299 0.324179 0.113 Uiso 1 1 calc R U . . .
H42B H 0.114788 0.807857 0.273198 0.113 Uiso 1 1 calc R U . . .
C43 C 0.1283(4) 0.6645(7) 0.2332(4) 0.114(3) Uani 1 1 d D U . . .
H43A H 0.160425 0.601115 0.249009 0.136 Uiso 1 1 calc R U . . .
H43B H 0.141332 0.698706 0.196613 0.136 Uiso 1 1 calc R U . . .
C44 C 0.0462(4) 0.6289(8) 0.2047(5) 0.130(3) Uani 1 1 d D U . . .
H44A H 0.031486 0.601515 0.242061 0.156 Uiso 1 1 calc R U . . .
H44B H 0.014282 0.691013 0.184260 0.156 Uiso 1 1 calc R U . . .
C45 C 0.0345(4) 0.5419(7) 0.1510(4) 0.122(3) Uani 1 1 d D U . . .
H45A H 0.047612 0.570241 0.112943 0.146 Uiso 1 1 calc R U . . .
H45B H 0.067767 0.480996 0.171042 0.146 Uiso 1 1 calc R U . . .
C46 C -0.0450(5) 0.5038(7) 0.1246(5) 0.136(4) Uani 1 1 d D U . . .
H46A H -0.078429 0.566441 0.111421 0.163 Uiso 1 1 calc R U . . .
H46B H -0.055540 0.465871 0.161275 0.163 Uiso 1 1 calc R U . . .
C47 C -0.0615(5) 0.4304(7) 0.0642(4) 0.131(4) Uani 1 1 d D U . . .
H47A H -0.115698 0.417524 0.044690 0.157 Uiso 1 1 calc R U . . .
H47B H -0.046618 0.466060 0.029158 0.157 Uiso 1 1 calc R U . . .
C48 C -0.0221(6) 0.3253(7) 0.0817(5) 0.142(4) Uani 1 1 d D U . . .
H48A H -0.032855 0.291441 0.119643 0.171 Uiso 1 1 calc R U . . .
H48B H 0.032228 0.336022 0.095975 0.171 Uiso 1 1 calc R U . . .
C49 C -0.0495(7) 0.2536(10) 0.0187(7) 0.225(7) Uani 1 1 d D U . . .
H49A H -0.097692 0.221921 0.015591 0.270 Uiso 1 1 calc R U . . .
H49B H -0.058452 0.298622 -0.021975 0.270 Uiso 1 1 calc R U . . .
C50 C 0.0012(12) 0.1671(13) 0.0174(9) 0.332(12) Uani 1 1 d D U . . .
H50A H -0.017085 0.099034 0.029500 0.398 Uiso 1 1 calc R U . . .
H50B H 0.050999 0.181320 0.051656 0.398 Uiso 1 1 calc R U . . .
C51 C 0.0074(18) 0.157(2) -0.0529(12) 0.48(2) Uani 1 1 d D U . . .
H51A H 0.041611 0.098236 -0.052194 0.717 Uiso 1 1 calc R U . . .
H51B H -0.041654 0.141192 -0.086679 0.717 Uiso 1 1 calc R U . . .
H51C H 0.026366 0.223401 -0.064544 0.717 Uiso 1 1 calc R U . . .

loop_
_atom_site_aniso_label
_atom_site_aniso_U_11
_atom_site_aniso_U_22
_atom_site_aniso_U_33
_atom_site_aniso_U_23
_atom_site_aniso_U_13
_atom_site_aniso_U_12
O1 0.088(3) 0.028(2) 0.053(3) -0.0053(19) 0.028(2) -0.003(2)
O2 0.083(3) 0.043(3) 0.047(3) -0.003(2) 0.022(2) 0.005(2)
O3 0.081(3) 0.054(3) 0.050(3) 0.012(2) 0.021(2) 0.010(2)
O4 0.093(4) 0.066(3) 0.057(3) 0.021(2) 0.029(3) 0.022(3)
B1 0.057(5) 0.045(5) 0.067(6) 0.006(4) 0.022(4) 0.001(4)
C1 0.052(4) 0.038(4) 0.049(4) -0.002(3) 0.018(3) -0.010(3)
C2 0.053(4) 0.039(4) 0.053(4) -0.002(3) 0.019(3) -0.007(3)
C3 0.062(4) 0.041(3) 0.061(4) 0.000(3) 0.023(3) -0.001(3)
C4 0.051(4) 0.046(4) 0.056(4) 0.010(3) 0.017(3) -0.002(3)
C5 0.052(4) 0.052(4) 0.046(4) 0.002(3) 0.017(3) -0.008(3)
C6 0.046(4) 0.042(4) 0.052(4) -0.002(3) 0.016(3) -0.006(3)
C8 0.071(5) 0.068(4) 0.071(5) 0.011(4) 0.026(4) 0.011(4)
C9 0.082(5) 0.068(4) 0.066(4) 0.013(4) 0.025(4) 0.007(4)
C10 0.099(6) 0.095(6) 0.107(6) 0.028(5) 0.045(5) 0.038(5)
C11 0.082(5) 0.074(5) 0.103(6) 0.029(4) 0.024(4) -0.001(4)
C12 0.101(7) 0.113(7) 0.101(6) 0.024(5) 0.000(5) -0.021(5)
C13 0.159(8) 0.098(6) 0.085(6) 0.019(5) 0.068(6) 0.024(6)
C14 0.108(5) 0.051(4) 0.068(5) -0.007(4) 0.023(4) -0.003(4)
C15 0.123(6) 0.051(4) 0.078(5) -0.014(4) 0.022(4) 0.007(4)
C16 0.100(6) 0.103(6) 0.077(5) -0.015(4) 0.023(4) 0.008(5)
C17 0.085(5) 0.048(4) 0.058(4) -0.013(3) 0.021(4) -0.007(3)
C18 0.067(4) 0.055(4) 0.047(4) -0.005(3) 0.016(3) -0.003(3)
C19 0.092(5) 0.056(4) 0.065(4) -0.008(3) 0.033(4) 0.003(4)
C20 0.104(5) 0.074(5) 0.089(5) -0.020(4) 0.037(4) -0.001(4)
C21 0.045(4) 0.034(3) 0.039(3) -0.007(3) 0.017(3) -0.003(3)
C22 0.051(4) 0.031(3) 0.046(3) -0.007(3) 0.023(3) -0.005(3)
C23 0.053(4) 0.038(3) 0.048(4) -0.002(3) 0.018(3) -0.010(3)
C24 0.060(4) 0.044(4) 0.056(4) -0.004(3) 0.027(3) -0.018(3)
C25 0.049(4) 0.041(4) 0.057(4) -0.011(3) 0.022(3) -0.009(3)
C26 0.054(4) 0.038(3) 0.050(4) -0.005(3) 0.019(3) 0.001(3)
C27 0.045(4) 0.034(3) 0.042(3) -0.010(3) 0.019(3) -0.007(3)
C28 0.071(4) 0.071(4) 0.078(5) 0.001(4) 0.028(4) -0.026(4)
C29 0.111(6) 0.070(5) 0.095(5) -0.008(4) 0.033(5) -0.027(4)
C30 0.111(6) 0.060(4) 0.094(5) 0.001(4) 0.033(4) -0.038(4)
C31 0.078(5) 0.077(5) 0.088(5) -0.001(4) 0.022(4) -0.004(4)
C32 0.080(5) 0.078(5) 0.096(5) -0.001(4) 0.033(4) -0.021(4)
C33 0.121(6) 0.125(7) 0.118(6) -0.010(5) 0.053(5) -0.030(5)
C34 0.114(6) 0.110(6) 0.111(6) 0.009(5) 0.052(5) -0.023(5)
C35 0.117(6) 0.119(6) 0.109(6) -0.011(5) 0.041(5) 0.003(5)
C36 0.136(7) 0.140(7) 0.106(6) -0.001(5) 0.061(5) -0.012(6)
C37 0.218(9) 0.182(9) 0.164(9) 0.001(7) 0.071(7) 0.007(8)
C38 0.314(13) 0.288(13) 0.283(13) 0.018(9) 0.104(9) -0.022(9)
C39 0.49(3) 0.46(3) 0.45(2) 0.026(18) 0.201(19) -0.006(18)
C40 0.056(4) 0.063(4) 0.075(4) -0.002(4) 0.020(3) -0.016(3)
C41 0.068(4) 0.069(4) 0.071(4) -0.012(4) 0.017(4) -0.017(4)
C42 0.082(5) 0.105(6) 0.083(5) -0.020(5) 0.014(4) -0.026(4)
C43 0.100(6) 0.127(6) 0.112(6) -0.019(5) 0.035(5) -0.030(5)
C44 0.102(6) 0.154(7) 0.131(7) -0.037(6) 0.035(5) -0.037(6)
C45 0.103(6) 0.143(7) 0.120(6) -0.025(6) 0.040(5) -0.023(5)
C46 0.113(7) 0.151(7) 0.141(7) -0.032(6) 0.042(5) -0.032(6)
C47 0.123(7) 0.144(7) 0.131(7) -0.018(6) 0.052(6) -0.016(6)
C48 0.119(7) 0.130(7) 0.165(8) -0.020(6) 0.035(6) -0.023(6)
C49 0.192(10) 0.217(10) 0.235(10) -0.032(8) 0.038(8) 0.001(8)
C50 0.323(14) 0.322(15) 0.327(15) -0.025(10) 0.087(10) 0.015(10)
C51 0.46(3) 0.51(3) 0.47(3) 0.045(19) 0.176(19) 0.009(18)

loop_
_atom_type_symbol
_atom_type_description
_atom_type_scat_dispersion_real
_atom_type_scat_dispersion_imag
_atom_type_scat_source
C C 0.0181 0.0091 'International Tables Vol C Tables 4.2.6.8 and 6.1.1.4'
H H 0.0000 0.0000 'International Tables Vol C Tables 4.2.6.8 and 6.1.1.4'
B B 0.0090 0.0039 'International Tables Vol C Tables 4.2.6.8 and 6.1.1.4'
O O 0.0492 0.0322 'International Tables Vol C Tables 4.2.6.8 and 6.1.1.4'

loop_
_geom_angle_atom_site_label_1
_geom_angle_atom_site_label_2
_geom_angle_atom_site_label_3
_geom_angle
_geom_angle_site_symmetry_1
_geom_angle_site_symmetry_3
_geom_angle_publ_flag
C2 O1 C14 119.3(5) . . ?
C6 O2 C18 120.1(5) . . ?
B1 O3 C9 106.7(5) . . ?
B1 O4 C8 105.9(5) . . ?
O4 B1 O3 114.4(6) . . ?
O4 B1 C4 123.3(7) . . ?
O3 B1 C4 122.3(6) . . ?
C6 C1 C2 118.7(5) . . ?
C6 C1 C21 120.2(5) . . ?
C2 C1 C21 121.0(5) . . ?
O1 C2 C3 125.0(5) . . ?
O1 C2 C1 114.8(5) . . ?
C3 C2 C1 120.3(6) . . ?
C2 C3 C4 120.6(6) . . ?
C2 C3 H3A 119.7 . . ?
C4 C3 H3A 119.7 . . ?
C5 C4 C3 118.7(5) . . ?
C5 C4 B1 119.7(6) . . ?
C3 C4 B1 121.7(6) . . ?
C6 C5 C4 121.1(6) . . ?
C6 C5 H5A 119.4 . . ?
C4 C5 H5A 119.4 . . ?
O2 C6 C5 125.8(5) . . ?
O2 C6 C1 113.6(5) . . ?
C5 C6 C1 120.6(6) . . ?
O4 C8 C11 106.6(6) . . ?
O4 C8 C10 108.5(6) . . ?
C11 C8 C10 109.7(6) . . ?
O4 C8 C9 103.0(5) . . ?
C11 C8 C9 112.6(6) . . ?
C10 C8 C9 115.6(6) . . ?
O3 C9 C13 108.3(6) . . ?
O3 C9 C12 106.2(6) . . ?
C13 C9 C12 110.2(7) . . ?
O3 C9 C8 102.0(5) . . ?
C13 C9 C8 115.6(6) . . ?
C12 C9 C8 113.6(7) . . ?
C8 C10 H10A 109.5 . . ?
C8 C10 H10B 109.5 . . ?
H10A C10 H10B 109.5 . . ?
C8 C10 H10C 109.5 . . ?
H10A C10 H10C 109.5 . . ?
H10B C10 H10C 109.5 . . ?
C8 C11 H11A 109.5 . . ?
C8 C11 H11B 109.5 . . ?
H11A C11 H11B 109.5 . . ?
C8 C11 H11C 109.5 . . ?
H11A C11 H11C 109.5 . . ?
H11B C11 H11C 109.5 . . ?
C9 C12 H12A 109.5 . . ?
C9 C12 H12B 109.5 . . ?
H12A C12 H12B 109.5 . . ?
C9 C12 H12C 109.5 . . ?
H12A C12 H12C 109.5 . . ?
H12B C12 H12C 109.5 . . ?
C9 C13 H13A 109.5 . . ?
C9 C13 H13B 109.5 . . ?
H13A C13 H13B 109.5 . . ?
C9 C13 H13C 109.5 . . ?
H13A C13 H13C 109.5 . . ?
H13B C13 H13C 109.5 . . ?
O1 C14 C15 108.7(6) . . ?
O1 C14 H14A 110.0 . . ?
C15 C14 H14A 110.0 . . ?
O1 C14 H14B 110.0 . . ?
C15 C14 H14B 110.0 . . ?
H14A C14 H14B 108.3 . . ?
C16 C15 C14 118.1(7) . . ?
C16 C15 H15A 107.8 . . ?
C14 C15 H15A 107.8 . . ?
C16 C15 H15B 107.8 . . ?
C14 C15 H15B 107.8 . . ?
H15A C15 H15B 107.1 . . ?
C15 C16 C17 120.4(7) . . ?
C15 C16 H16A 107.2 . . ?
C17 C16 H16A 107.2 . . ?
C15 C16 H16B 107.2 . . ?
C17 C16 H16B 107.2 . . ?
H16A C16 H16B 106.9 . . ?
C16 C17 C20 114.5(6) . 3_676 ?
C16 C17 H17A 108.6 . . ?
C20 C17 H17A 108.6 3_676 . ?
C16 C17 H17B 108.6 . . ?
C20 C17 H17B 108.6 3_676 . ?
H17A C17 H17B 107.6 . . ?
O2 C18 C19 107.6(5) . . ?
O2 C18 H18A 110.2 . . ?
C19 C18 H18A 110.2 . . ?
O2 C18 H18B 110.2 . . ?
C19 C18 H18B 110.2 . . ?
H18A C18 H18B 108.5 . . ?
C18 C19 C20 118.1(6) . . ?
C18 C19 H19A 107.8 . . ?
C20 C19 H19A 107.8 . . ?
C18 C19 H19B 107.8 . . ?
C20 C19 H19B 107.8 . . ?
H19A C19 H19B 107.1 . . ?
C19 C20 C17 115.3(7) . 3_676 ?
C19 C20 H20A 108.4 . . ?
C17 C20 H20A 108.4 3_676 . ?
C19 C20 H20B 108.4 . . ?
C17 C20 H20B 108.4 3_676 . ?
H20A C20 H20B 107.5 . . ?
C27 C21 C22 120.1(5) 3_676 . ?
C27 C21 C1 121.0(5) 3_676 . ?
C22 C21 C1 118.8(5) . . ?
C21 C22 C27 119.8(5) . . ?
C21 C22 C23 123.0(5) . . ?
C27 C22 C23 117.2(5) . . ?
C24 C23 C22 123.6(6) . . ?
C24 C23 H23A 118.2 . . ?
C22 C23 H23A 118.2 . . ?
C23 C24 C25 119.2(5) . . ?
C23 C24 C28 119.5(6) . . ?
C25 C24 C28 121.3(6) . . ?
C26 C25 C24 118.7(5) . . ?
C26 C25 C40 119.6(6) . . ?
C24 C25 C40 121.7(5) . . ?
C25 C26 C27 123.2(5) . . ?
C25 C26 H26A 118.4 . . ?
C27 C26 H26A 118.4 . . ?
C21 C27 C22 120.1(5) 3_676 . ?
C21 C27 C26 121.9(5) 3_676 . ?
C22 C27 C26 118.0(5) . . ?
C29 C28 C24 115.1(5) . . ?
C29 C28 H28A 108.5 . . ?
C24 C28 H28A 108.5 . . ?
C29 C28 H28B 108.5 . . ?
C24 C28 H28B 108.5 . . ?
H28A C28 H28B 107.5 . . ?
C28 C29 C30 112.7(5) . . ?
C28 C29 H29A 109.1 . . ?
C30 C29 H29A 109.1 . . ?
C28 C29 H29B 109.1 . . ?
C30 C29 H29B 109.1 . . ?
H29A C29 H29B 107.8 . . ?
C31 C30 C29 112.8(5) . . ?
C31 C30 H30A 109.0 . . ?
C29 C30 H30A 109.0 . . ?
C31 C30 H30B 109.0 . . ?
C29 C30 H30B 109.0 . . ?
H30A C30 H30B 107.8 . . ?
C30 C31 C32 111.9(5) . . ?
C30 C31 H31A 109.2 . . ?
C32 C31 H31A 109.2 . . ?
C30 C31 H31B 109.2 . . ?
C32 C31 H31B 109.2 . . ?
H31A C31 H31B 107.9 . . ?
C31 C32 C33 115.0(6) . . ?
C31 C32 H32A 108.5 . . ?
C33 C32 H32A 108.5 . . ?
C31 C32 H32B 108.5 . . ?
C33 C32 H32B 108.5 . . ?
H32A C32 H32B 107.5 . . ?
C32 C33 C34 112.3(6) . . ?
C32 C33 H33A 109.1 . . ?
C34 C33 H33A 109.1 . . ?
C32 C33 H33B 109.1 . . ?
C34 C33 H33B 109.1 . . ?
H33A C33 H33B 107.9 . . ?
C35 C34 C33 114.9(6) . . ?
C35 C34 H34A 108.5 . . ?
C33 C34 H34A 108.5 . . ?
C35 C34 H34B 108.5 . . ?
C33 C34 H34B 108.5 . . ?
H34A C34 H34B 107.5 . . ?
C34 C35 C36 114.1(6) . . ?
C34 C35 H35A 108.7 . . ?
C36 C35 H35A 108.7 . . ?
C34 C35 H35B 108.7 . . ?
C36 C35 H35B 108.7 . . ?
H35A C35 H35B 107.6 . . ?
C37 C36 C35 110.8(7) . . ?
C37 C36 H36A 109.5 . . ?
C35 C36 H36A 109.5 . . ?
C37 C36 H36B 109.5 . . ?
C35 C36 H36B 109.5 . . ?
H36A C36 H36B 108.1 . . ?
C36 C37 C38 111.1(8) . . ?
C36 C37 H37A 109.4 . . ?
C38 C37 H37A 109.4 . . ?
C36 C37 H37B 109.4 . . ?
C38 C37 H37B 109.4 . . ?
H37A C37 H37B 108.0 . . ?
C37 C38 C39 107.7(9) . . ?
C37 C38 H38A 110.2 . . ?
C39 C38 H38A 110.2 . . ?
C37 C38 H38B 110.2 . . ?
C39 C38 H38B 110.2 . . ?
H38A C38 H38B 108.5 . . ?
C38 C39 H39A 109.5 . . ?
C38 C39 H39B 109.5 . . ?
H39A C39 H39B 109.5 . . ?
C38 C39 H39C 109.5 . . ?
H39A C39 H39C 109.5 . . ?
H39B C39 H39C 109.5 . . ?
C41 C40 C25 115.0(5) . . ?
C41 C40 H40A 108.5 . . ?
C25 C40 H40A 108.5 . . ?
C41 C40 H40B 108.5 . . ?
C25 C40 H40B 108.5 . . ?
H40A C40 H40B 107.5 . . ?
C40 C41 C42 110.9(5) . . ?
C40 C41 H41A 109.5 . . ?
C42 C41 H41A 109.5 . . ?
C40 C41 H41B 109.5 . . ?
C42 C41 H41B 109.5 . . ?
H41A C41 H41B 108.0 . . ?
C43 C42 C41 113.6(6) . . ?
C43 C42 H42A 108.8 . . ?
C41 C42 H42A 108.8 . . ?
C43 C42 H42B 108.8 . . ?
C41 C42 H42B 108.8 . . ?
H42A C42 H42B 107.7 . . ?
C42 C43 C44 111.6(6) . . ?
C42 C43 H43A 109.3 . . ?
C44 C43 H43A 109.3 . . ?
C42 C43 H43B 109.3 . . ?
C44 C43 H43B 109.3 . . ?
H43A C43 H43B 108.0 . . ?
C45 C44 C43 110.8(6) . . ?
C45 C44 H44A 109.5 . . ?
C43 C44 H44A 109.5 . . ?
C45 C44 H44B 109.5 . . ?
C43 C44 H44B 109.5 . . ?
H44A C44 H44B 108.1 . . ?
C46 C45 C44 111.3(6) . . ?
C46 C45 H45A 109.4 . . ?
C44 C45 H45A 109.4 . . ?
C46 C45 H45B 109.4 . . ?
C44 C45 H45B 109.4 . . ?
H45A C45 H45B 108.0 . . ?
C45 C46 C47 112.7(6) . . ?
C45 C46 H46A 109.0 . . ?
C47 C46 H46A 109.0 . . ?
C45 C46 H46B 109.0 . . ?
C47 C46 H46B 109.0 . . ?
H46A C46 H46B 107.8 . . ?
C48 C47 C46 113.1(7) . . ?
C48 C47 H47A 109.0 . . ?
C46 C47 H47A 109.0 . . ?
C48 C47 H47B 109.0 . . ?
C46 C47 H47B 109.0 . . ?
H47A C47 H47B 107.8 . . ?
C47 C48 C49 108.3(7) . . ?
C47 C48 H48A 110.0 . . ?
C49 C48 H48A 110.0 . . ?
C47 C48 H48B 110.0 . . ?
C49 C48 H48B 110.0 . . ?
H48A C48 H48B 108.4 . . ?
C50 C49 C48 115.0(9) . . ?
C50 C49 H49A 108.5 . . ?
C48 C49 H49A 108.5 . . ?
C50 C49 H49B 108.5 . . ?
C48 C49 H49B 108.5 . . ?
H49A C49 H49B 107.5 . . ?
C49 C50 C51 111.3(10) . . ?
C49 C50 H50A 109.4 . . ?
C51 C50 H50A 109.4 . . ?
C49 C50 H50B 109.4 . . ?
C51 C50 H50B 109.4 . . ?
H50A C50 H50B 108.0 . . ?
C50 C51 H51A 109.5 . . ?
C50 C51 H51B 109.5 . . ?
H51A C51 H51B 109.5 . . ?
C50 C51 H51C 109.5 . . ?
H51A C51 H51C 109.5 . . ?
H51B C51 H51C 109.5 . . ?

loop_
_geom_bond_atom_site_label_1
_geom_bond_atom_site_label_2
_geom_bond_distance
_geom_bond_site_symmetry_2
_geom_bond_publ_flag
O1 C2 1.363(7) . ?
O1 C14 1.414(7) . ?
O2 C6 1.369(7) . ?
O2 C18 1.418(7) . ?
O3 B1 1.355(9) . ?
O3 C9 1.455(7) . ?
O4 B1 1.351(8) . ?
O4 C8 1.460(8) . ?
B1 C4 1.540(10) . ?
C1 C6 1.397(8) . ?
C1 C2 1.406(8) . ?
C1 C21 1.489(8) . ?
C2 C3 1.386(8) . ?
C3 C4 1.400(8) . ?
C3 H3A 0.9500 . ?
C4 C5 1.392(8) . ?
C5 C6 1.376(8) . ?
C5 H5A 0.9500 . ?
C8 C11 1.516(9) . ?
C8 C10 1.528(9) . ?
C8 C9 1.539(10) . ?
C9 C13 1.520(10) . ?
C9 C12 1.536(10) . ?
C10 H10A 0.9800 . ?
C10 H10B 0.9800 . ?
C10 H10C 0.9800 . ?
C11 H11A 0.9800 . ?
C11 H11B 0.9800 . ?
C11 H11C 0.9800 . ?
C12 H12A 0.9800 . ?
C12 H12B 0.9800 . ?
C12 H12C 0.9800 . ?
C13 H13A 0.9800 . ?
C13 H13B 0.9800 . ?
C13 H13C 0.9800 . ?
C14 C15 1.496(9) . ?
C14 H14A 0.9900 . ?
C14 H14B 0.9900 . ?
C15 C16 1.462(10) . ?
C15 H15A 0.9900 . ?
C15 H15B 0.9900 . ?
C16 C17 1.474(9) . ?
C16 H16A 0.9900 . ?
C16 H16B 0.9900 . ?
C17 C20 1.535(9) 3_676 ?
C17 H17A 0.9900 . ?
C17 H17B 0.9900 . ?
C18 C19 1.474(8) . ?
C18 H18A 0.9900 . ?
C18 H18B 0.9900 . ?
C19 C20 1.474(10) . ?
C19 H19A 0.9900 . ?
C19 H19B 0.9900 . ?
C20 H20A 0.9900 . ?
C20 H20B 0.9900 . ?
C21 C27 1.396(7) 3_676 ?
C21 C22 1.398(7) . ?
C22 C27 1.420(8) . ?
C22 C23 1.435(8) . ?
C23 C24 1.350(8) . ?
C23 H23A 0.9500 . ?
C24 C25 1.431(8) . ?
C24 C28 1.526(8) . ?
C25 C26 1.366(8) . ?
C25 C40 1.520(8) . ?
C26 C27 1.429(8) . ?
C26 H26A 0.9500 . ?
C28 C29 1.500(7) . ?
C28 H28A 0.9900 . ?
C28 H28B 0.9900 . ?
C29 C30 1.527(7) . ?
C29 H29A 0.9900 . ?
C29 H29B 0.9900 . ?
C30 C31 1.503(7) . ?
C30 H30A 0.9900 . ?
C30 H30B 0.9900 . ?
C31 C32 1.512(6) . ?
C31 H31A 0.9900 . ?
C31 H31B 0.9900 . ?
C32 C33 1.514(7) . ?
C32 H32A 0.9900 . ?
C32 H32B 0.9900 . ?
C33 C34 1.529(7) . ?
C33 H33A 0.9900 . ?
C33 H33B 0.9900 . ?
C34 C35 1.475(7) . ?
C34 H34A 0.9900 . ?
C34 H34B 0.9900 . ?
C35 C36 1.523(7) . ?
C35 H35A 0.9900 . ?
C35 H35B 0.9900 . ?
C36 C37 1.518(8) . ?
C36 H36A 0.9900 . ?
C36 H36B 0.9900 . ?
C37 C38 1.533(9) . ?
C37 H37A 0.9900 . ?
C37 H37B 0.9900 . ?
C38 C39 1.544(10) . ?
C38 H38A 0.9900 . ?
C38 H38B 0.9900 . ?
C39 H39A 0.9800 . ?
C39 H39B 0.9800 . ?
C39 H39C 0.9800 . ?
C40 C41 1.513(6) . ?
C40 H40A 0.9900 . ?
C40 H40B 0.9900 . ?
C41 C42 1.534(7) . ?
C41 H41A 0.9900 . ?
C41 H41B 0.9900 . ?
C42 C43 1.493(7) . ?
C42 H42A 0.9900 . ?
C42 H42B 0.9900 . ?
C43 C44 1.544(7) . ?
C43 H43A 0.9900 . ?
C43 H43B 0.9900 . ?
C44 C45 1.530(7) . ?
C44 H44A 0.9900 . ?
C44 H44B 0.9900 . ?
C45 C46 1.508(7) . ?
C45 H45A 0.9900 . ?
C45 H45B 0.9900 . ?
C46 C47 1.510(7) . ?
C46 H46A 0.9900 . ?
C46 H46B 0.9900 . ?
C47 C48 1.500(8) . ?
C47 H47A 0.9900 . ?
C47 H47B 0.9900 . ?
C48 C49 1.535(8) . ?
C48 H48A 0.9900 . ?
C48 H48B 0.9900 . ?
C49 C50 1.466(9) . ?
C49 H49A 0.9900 . ?
C49 H49B 0.9900 . ?
C50 C51 1.535(10) . ?
C50 H50A 0.9900 . ?
C50 H50B 0.9900 . ?
C51 H51A 0.9800 . ?
C51 H51B 0.9800 . ?
C51 H51C 0.9800 . ?

loop_
_geom_torsion_atom_site_label_1
_geom_torsion_atom_site_label_2
_geom_torsion_atom_site_label_3
_geom_torsion_atom_site_label_4
_geom_torsion
_geom_torsion_site_symmetry_1
_geom_torsion_site_symmetry_2
_geom_torsion_site_symmetry_3
_geom_torsion_site_symmetry_4
_geom_torsion_publ_flag
C8 O4 B1 O3 9.7(8) . . . . ?
C8 O4 B1 C4 -170.2(6) . . . . ?
C9 O3 B1 O4 9.3(8) . . . . ?
C9 O3 B1 C4 -170.8(6) . . . . ?
C14 O1 C2 C3 25.7(9) . . . . ?
C14 O1 C2 C1 -154.3(6) . . . . ?
C6 C1 C2 O1 -177.0(5) . . . . ?
C21 C1 C2 O1 5.1(8) . . . . ?
C6 C1 C2 C3 2.9(8) . . . . ?
C21 C1 C2 C3 -175.0(5) . . . . ?
O1 C2 C3 C4 177.8(5) . . . . ?
C1 C2 C3 C4 -2.1(9) . . . . ?
C2 C3 C4 C5 0.1(9) . . . . ?
C2 C3 C4 B1 -179.5(6) . . . . ?
O4 B1 C4 C5 -178.5(6) . . . . ?
O3 B1 C4 C5 1.6(9) . . . . ?
O4 B1 C4 C3 1.1(10) . . . . ?
O3 B1 C4 C3 -178.7(6) . . . . ?
C3 C4 C5 C6 1.0(8) . . . . ?
B1 C4 C5 C6 -179.3(5) . . . . ?
C18 O2 C6 C5 -0.9(8) . . . . ?
C18 O2 C6 C1 178.5(5) . . . . ?
C4 C5 C6 O2 179.1(5) . . . . ?
C4 C5 C6 C1 -0.2(8) . . . . ?
C2 C1 C6 O2 178.9(5) . . . . ?
C21 C1 C6 O2 -3.3(7) . . . . ?
C2 C1 C6 C5 -1.8(8) . . . . ?
C21 C1 C6 C5 176.1(5) . . . . ?
B1 O4 C8 C11 95.6(7) . . . . ?
B1 O4 C8 C10 -146.2(6) . . . . ?
B1 O4 C8 C9 -23.2(7) . . . . ?
B1 O3 C9 C13 -145.2(6) . . . . ?
B1 O3 C9 C12 96.4(7) . . . . ?
B1 O3 C9 C8 -22.8(7) . . . . ?
O4 C8 C9 O3 27.8(6) . . . . ?
C11 C8 C9 O3 -86.7(6) . . . . ?
C10 C8 C9 O3 146.0(6) . . . . ?
O4 C8 C9 C13 145.0(6) . . . . ?
C11 C8 C9 C13 30.6(9) . . . . ?
C10 C8 C9 C13 -96.7(8) . . . . ?
O4 C8 C9 C12 -86.1(7) . . . . ?
C11 C8 C9 C12 159.4(6) . . . . ?
C10 C8 C9 C12 32.1(9) . . . . ?
C2 O1 C14 C15 166.6(6) . . . . ?
O1 C14 C15 C16 -47.0(10) . . . . ?
C14 C15 C16 C17 -168.6(7) . . . . ?
C15 C16 C17 C20 -158.3(8) . . . 3_676 ?
C6 O2 C18 C19 176.7(5) . . . . ?
O2 C18 C19 C20 -64.4(8) . . . . ?
C18 C19 C20 C17 157.1(6) . . . 3_676 ?
C6 C1 C21 C27 72.2(7) . . . 3_676 ?
C2 C1 C21 C27 -109.9(6) . . . 3_676 ?
C6 C1 C21 C22 -104.1(6) . . . . ?
C2 C1 C21 C22 73.7(7) . . . . ?
C27 C21 C22 C27 -0.7(8) 3_676 . . . ?
C1 C21 C22 C27 175.8(5) . . . . ?
C27 C21 C22 C23 178.5(5) 3_676 . . . ?
C1 C21 C22 C23 -5.0(8) . . . . ?
C21 C22 C23 C24 -179.6(5) . . . . ?
C27 C22 C23 C24 -0.4(8) . . . . ?
C22 C23 C24 C25 -2.0(9) . . . . ?
C22 C23 C24 C28 176.3(5) . . . . ?
C23 C24 C25 C26 2.7(8) . . . . ?
C28 C24 C25 C26 -175.6(5) . . . . ?
C23 C24 C25 C40 -176.7(5) . . . . ?
C28 C24 C25 C40 5.0(9) . . . . ?
C24 C25 C26 C27 -1.0(8) . . . . ?
C40 C25 C26 C27 178.4(5) . . . . ?
C21 C22 C27 C21 0.7(8) . . . 3_676 ?
C23 C22 C27 C21 -178.6(5) . . . 3_676 ?
C21 C22 C27 C26 -178.7(5) . . . . ?
C23 C22 C27 C26 2.0(7) . . . . ?
C25 C26 C27 C21 179.3(5) . . . 3_676 ?
C25 C26 C27 C22 -1.3(8) . . . . ?
C23 C24 C28 C29 81.5(8) . . . . ?
C25 C24 C28 C29 -100.2(8) . . . . ?
C24 C28 C29 C30 -176.5(7) . . . . ?
C28 C29 C30 C31 -179.8(7) . . . . ?
C29 C30 C31 C32 -178.6(7) . . . . ?
C30 C31 C32 C33 163.7(7) . . . . ?
C31 C32 C33 C34 -177.8(7) . . . . ?
C32 C33 C34 C35 162.1(8) . . . . ?
C33 C34 C35 C36 -176.2(8) . . . . ?
C34 C35 C36 C37 172.5(9) . . . . ?
C35 C36 C37 C38 -167.9(11) . . . . ?
C36 C37 C38 C39 -69(2) . . . . ?
C26 C25 C40 C41 93.8(7) . . . . ?
C24 C25 C40 C41 -86.8(7) . . . . ?
C25 C40 C41 C42 172.9(6) . . . . ?
C40 C41 C42 C43 -176.8(7) . . . . ?
C41 C42 C43 C44 172.8(8) . . . . ?
C42 C43 C44 C45 -174.1(8) . . . . ?
C43 C44 C45 C46 178.0(9) . . . . ?
C44 C45 C46 C47 171.2(8) . . . . ?
C45 C46 C47 C48 67.7(12) . . . . ?
C46 C47 C48 C49 174.0(9) . . . . ?
C47 C48 C49 C50 157.5(14) . . . . ?
C48 C49 C50 C51 -137(2) . . . . ?
